data_1545052
loop_
_publ_author_name
'Driss, Ahmed'
'Jouini, Tahar'

_publ_section_title
;
 Structure cristalline de NaAlAs2O7
;
_journal_name_full 'Journal of Solid State Chemistry'
_journal_page_first 277
_journal_page_last 280
_journal_paper_doi 10.1006/jssc.1994.1304
_journal_volume 112
_journal_year 1994
_chemical_formula_sum 'Al As2 Na O7'
_chemical_formula_weight 311.81
_space_group_IT_number 14
_symmetry_cell_setting monoclinic
_symmetry_Int_Tables_number 14
_symmetry_space_group_name_Hall '-P 2ybc'
_symmetry_space_group_name_H-M 'P 1 21/c 1'
_cell_angle_alpha 90.
_cell_angle_beta 107.51(1)
_cell_angle_gamma 90.
_cell_formula_units_Z 4
_cell_length_a 6.9114(7)
_cell_length_b 8.1345(12)
_cell_length_c 9.5446(10)
_cell_volume 511.74(11)
_diffrn_ambient_temperature 292
_diffrn_radiation_probe x-ray
_diffrn_radiation_type MoK\a
_diffrn_radiation_wavelength 0.71069
_exptl_absorpt_coefficient_mu 13.298
_exptl_crystal_density_diffrn 4.047
_exptl_crystal_density_meas 4.02
_exptl_crystal_F_000 584
_refine_ls_number_parameters 100
_refine_ls_number_reflns 1023
_refine_ls_R_factor_gt 0.039
_refine_ls_wR_factor_gt 0.038
_cod_data_source_file JSSC-1994-112-277-280.cif
_cod_data_source_block NaAlAs2O7
_cod_original_sg_symbol_H-M 'P 21/c'
_cod_database_code 1545052

loop_
_symmetry_equiv_pos_site_id
_symmetry_equiv_pos_as_xyz
1 x,y,z
2 -x,1/2+y,1/2-z
3 -x,-y,-z
4 x,1/2-y,1/2+z

loop_
_atom_site_label
_atom_site_type_symbol
_atom_site_thermal_displace_type
_atom_site_fract_x
_atom_site_fract_y
_atom_site_fract_z
_atom_site_occupancy
_atom_site_U_iso_or_equiv
_atom_site_calc_flag
_atom_site_refinement_flags
_atom_site_disorder_assembly
_atom_site_disorder_group
As1 As Uiso 0.51610(10) 0.41240(10) 0.29160(10) 1.000 0.0131(4) . . . .
As2 As Uiso 0.94360(10) 0.53690(10) 0.29790(10) 1.000 0.0127(4) . . . .
Al Al Uiso 0.2807(4) 0.2745(3) 0.4938(3) 1.000 0.0124(10) . . . .
O1 O Uiso 0.3753(8) 0.4092(7) 0.1177(6) 1.000 0.014(3) . . . .
O2 O Uiso 0.5327(9) 0.5974(7) 0.3670(6) 1.000 0.017(3) . . . .
O3 O Uiso 0.4804(9) 0.2567(7) 0.3961(6) 1.000 0.015(3) . . . .
O4 O Uiso 0.7674(8) 0.3783(7) 0.2878(7) 1.000 0.017(3) . . . .
O5 O Uiso 0.1651(8) 0.4422(7) 0.3539(6) 1.000 0.015(3) . . . .
O6 O Uiso 0.9269(9) 0.6830(7) 0.4159(6) 1.000 0.015(3) . . . .
O7 O Uiso 0.9002(9) 0.6066(7) 0.1261(6) 1.000 0.015(3) . . . .
Na Na Uiso 0.8059(5) 0.1379(5) 0.4716(4) 1.000 0.0253(13) . . . .

loop_
_geom_angle_atom_site_label_1
_geom_angle_atom_site_label_2
_geom_angle_atom_site_label_3
_geom_angle
_geom_angle_site_symmetry_1
_geom_angle_site_symmetry_2
_geom_angle_site_symmetry_3
_geom_angle_publ_flag
O1 As1 O2 113.2(3) . . . yes
O1 As1 O3 116.0(3) . . . yes
O1 As1 O4 105.2(3) . . . yes
O2 As1 O3 115.6(3) . . . yes
O2 As1 O4 102.2(3) . . . yes
O3 As1 O4 102.4(3) . . . yes
O4 As2 O6 111.9(3) . . . yes
O4 As2 O7 106.1(3) . . . yes
O4 As2 O5 103.6(3) . . 1_655 yes
O6 As2 O7 113.1(3) . . . yes
O5 As2 O6 111.1(3) 1_655 . . yes
O5 As2 O7 110.5(3) 1_655 . . yes
O3 Al O5 85.6(3) . . . yes
O3 Al O7 95.2(3) . . 2_645 yes
O2 Al O3 86.7(3) 3_666 . . yes
O3 Al O6 173.6(3) . . 3_666 yes
O1 Al O3 94.7(3) 4_555 . . yes
O5 Al O7 91.7(3) . . 2_645 yes
O2 Al O5 98.8(3) 3_666 . . yes
O5 Al O6 88.5(3) . . 3_666 yes
O1 Al O5 173.4(3) 4_555 . . yes
O2 Al O7 169.4(3) 3_666 . 2_645 yes
O6 Al O7 87.5(3) 3_666 . 2_645 yes
O1 Al O7 81.7(3) 4_555 . 2_645 yes
O2 Al O6 91.7(3) 3_666 . 3_666 yes
O1 Al O2 87.8(3) 4_555 . 3_666 yes
O1 Al O6 91.5(3) 4_555 . 3_666 yes
As1 O1 Al 128.9(3) . . 4_554 yes
As1 O2 Al 139.4(4) . . 3_666 yes
As1 O3 Al 119.7(3) . . . yes
As1 O4 As2 123.5(3) . . . yes
As2 O5 Al 135.4(4) 1_455 . . yes
As2 O6 Al 130.3(4) . . 3_666 yes
As2 O7 Al 134.4(4) . . 2_655 yes

loop_
_geom_bond_atom_site_label_1
_geom_bond_atom_site_label_2
_geom_bond_distance
_geom_bond_site_symmetry_1
_geom_bond_site_symmetry_2
_geom_bond_publ_flag
As1 O1 1.653(6) . . yes
As1 O2 1.657(6) . . yes
As1 O3 1.676(6) . . yes
As1 O4 1.770(6) . . yes
As2 O4 1.757(6) . . yes
As2 O6 1.665(6) . . yes
As2 O7 1.675(6) . . yes
As2 O5 1.652(6) . 1_655 yes
Al O3 1.889(7) . . yes
Al O5 1.908(6) . . yes
Al O7 1.969(6) . 2_645 yes
Al O2 1.866(6) . 3_666 yes
Al O6 1.915(7) . 3_666 yes
Al O1 1.896(6) . 4_555 yes

loop_
_geom_torsion_atom_site_label_1
_geom_torsion_atom_site_label_2
_geom_torsion_atom_site_label_3
_geom_torsion_atom_site_label_4
_geom_torsion
_geom_torsion_site_symmetry_1
_geom_torsion_site_symmetry_2
_geom_torsion_site_symmetry_3
_geom_torsion_site_symmetry_4
_geom_torsion_publ_flag
O2 As1 O1 Al -170.3(4) . . . 4_554 no
O3 As1 O1 Al -33.4(5) . . . 4_554 no
O4 As1 O1 Al 78.9(5) . . . 4_554 no
O1 As1 O2 Al -146.2(5) . . . 3_666 no
O3 As1 O2 Al 76.7(6) . . . 3_666 no
O4 As1 O2 Al -33.6(6) . . . 3_666 no
O1 As1 O3 Al -88.7(4) . . . . no
O2 As1 O3 Al 47.2(5) . . . . no
O4 As1 O3 Al 157.3(4) . . . . no
O1 As1 O4 As2 97.9(4) . . . . no
O2 As1 O4 As2 -20.5(5) . . . . no
O3 As1 O4 As2 -140.4(4) . . . . no
O6 As2 O4 As1 39.1(5) . . . . no
O7 As2 O4 As1 -84.7(5) . . . . no
O5 As2 O4 As1 158.9(4) 1_655 . . . no
O4 As2 O6 Al -14.3(5) . . . 3_666 no
O7 As2 O6 Al 105.6(5) . . . 3_666 no
O5 As2 O6 Al -129.5(4) 1_655 . . 3_666 no
O4 As2 O7 Al 87.9(5) . . . 2_655 no
O6 As2 O7 Al -35.2(6) . . . 2_655 no
O5 As2 O7 Al -160.5(4) 1_655 . . 2_655 no
O4 As2 O5 Al -40.9(5) . . 1_655 1_655 no
O6 As2 O5 Al 79.5(5) . . 1_655 1_655 no
O7 As2 O5 Al -154.2(4) . . 1_655 1_655 no
O5 Al O3 As1 20.0(4) . . . . no
O7 Al O3 As1 111.4(4) 2_645 . . . no
O2 Al O3 As1 -79.1(4) 3_666 . . . no
O1 Al O3 As1 -166.6(4) 4_555 . . . no
O3 Al O5 As2 164.2(5) . . . 1_455 no
O7 Al O5 As2 69.1(5) 2_645 . . 1_455 no
O2 Al O5 As2 -109.8(5) 3_666 . . 1_455 no
O6 Al O5 As2 -18.4(5) 3_666 . . 1_455 no
O3 Al O7 As2 -27.7(5) . . 2_645 2_645 no
O5 Al O7 As2 58.0(5) . . 2_645 2_645 no
O3 Al O2 As1 123.8(6) . . 3_666 3_666 no
O5 Al O2 As1 38.7(6) . . 3_666 3_666 no
O5 Al O6 As2 -81.0(4) . . 3_666 3_666 no
O3 Al O1 As1 100.9(4) . . 4_555 4_555 no
